data_4500342
loop_
_publ_author_name
'Kobatake, Seiya'
'Hasegawa, Hiroki'
'Miyamura, Kentaro'

_publ_section_title
;
 High-Convertible Photochromism of a Diarylethene Single Crystal
 Accompanying the Crystal Shape Deformation
;
_journal_issue 4
_journal_name_full 'Crystal Growth &amp; Design'
_journal_page_first 1223
_journal_paper_doi 10.1021/cg101448m
_journal_volume 11
_journal_year 2011
_chemical_formula_moiety 'C27 H18 F6 O2 S2'
_chemical_formula_sum 'C27 H18 F6 O2 S2'
_chemical_formula_weight 552.53
_chemical_name_systematic
;\
1,2-dimethoxy-8,8,9,9,10,10-hexafluoro-4,14-diphenyl-3,15-dithiatetracyclo-\
[10.3.0.0^2,6^.0^7,11^] pentadeca-4,6(7),11(12),13-tetraene (1b)
;
_space_group_IT_number 14
_symmetry_cell_setting monoclinic
_symmetry_space_group_name_Hall '-P 2ybc'
_symmetry_space_group_name_H-M 'P 1 21/c 1'
_atom_sites_solution_hydrogens geom
_atom_sites_solution_primary direct
_atom_sites_solution_secondary difmap
_audit_creation_method SHELXL-97
_cell_angle_alpha 90.00
_cell_angle_beta 112.103(2)
_cell_angle_gamma 90.00
_cell_formula_units_Z 4
_cell_length_a 16.2352(16)
_cell_length_b 10.4609(10)
_cell_length_c 15.2238(15)
_cell_measurement_reflns_used 8043
_cell_measurement_temperature 133(2)
_cell_measurement_theta_max 27.50
_cell_measurement_theta_min 1.35
_cell_volume 2395.5(4)
_computing_cell_refinement 'Bruker SMART'
_computing_data_collection 'Bruker SMART'
_computing_data_reduction 'Bruker SHELXTL'
_computing_molecular_graphics 'Bruker SHELXTL'
_computing_publication_material 'Bruker SHELXTL'
_computing_structure_refinement 'SHELXL-97 (Sheldrick, 1997)'
_computing_structure_solution 'SHELXS-97 (Sheldrick, 1990)'
_diffrn_ambient_temperature 133(2)
_diffrn_measured_fraction_theta_full 0.944
_diffrn_measured_fraction_theta_max 0.944
_diffrn_measurement_device_type 'CCD area detector'
_diffrn_measurement_method 'omega scans'
_diffrn_radiation_monochromator graphite
_diffrn_radiation_source 'sealed tube'
_diffrn_radiation_type MoK\a
_diffrn_radiation_wavelength 0.71073
_diffrn_reflns_av_R_equivalents 0.0634
_diffrn_reflns_av_sigmaI/netI 0.0446
_diffrn_reflns_limit_h_max 20
_diffrn_reflns_limit_h_min -19
_diffrn_reflns_limit_k_max 7
_diffrn_reflns_limit_k_min -13
_diffrn_reflns_limit_l_max 18
_diffrn_reflns_limit_l_min -17
_diffrn_reflns_number 13895
_diffrn_reflns_theta_full 27.50
_diffrn_reflns_theta_max 27.50
_diffrn_reflns_theta_min 1.35
_diffrn_standards_decay_% 0.9
_exptl_absorpt_coefficient_mu 0.294
_exptl_absorpt_correction_type none
_exptl_crystal_colour blue
_exptl_crystal_density_diffrn 1.532
_exptl_crystal_density_method 'not measured'
_exptl_crystal_description plate
_exptl_crystal_F_000 1128
_exptl_crystal_size_max 0.6
_exptl_crystal_size_mid 0.5
_exptl_crystal_size_min 0.4
_refine_diff_density_max 0.335
_refine_diff_density_min -0.318
_refine_diff_density_rms 0.058
_refine_ls_extinction_method none
_refine_ls_goodness_of_fit_ref 1.028
_refine_ls_hydrogen_treatment constr
_refine_ls_matrix_type full
_refine_ls_number_parameters 403
_refine_ls_number_reflns 5200
_refine_ls_number_restraints 20
_refine_ls_restrained_S_all 1.026
_refine_ls_R_factor_all 0.0427
_refine_ls_R_factor_gt 0.0325
_refine_ls_shift/su_max 0.002
_refine_ls_shift/su_mean 0.000
_refine_ls_structure_factor_coef Fsqd
_refine_ls_weighting_details 'calc w=1/[\s^2^(Fo^2^)+(0.0427P)^2^+0.6938P] where P=(Fo^2^+2Fc^2^)/3'
_refine_ls_weighting_scheme calc
_refine_ls_wR_factor_gt 0.0827
_refine_ls_wR_factor_ref 0.0886
_reflns_number_gt 4280
_reflns_number_total 5200
_reflns_threshold_expression >2sigma(I)
_cod_data_source_file cg101448m_si_002.cif
_cod_data_source_block closed
_cod_depositor_comments
;
 Correcting the _chemical_name_systematic data item value by replacing
 the '<', '>' symbols with the '^' symbol. This is the preferred way of
 denoting superscript symbols in CIF files.

 Antanas Vaitkus,
 2018-10-12

The following automatic conversions were performed:

'_symmetry_cell_setting' value 'Monoclinic' changed to 'monoclinic'
according to /home/saulius/struct/CIF-dictionaries/cif_core.dic
dictionary named 'cif_core.dic' version 2.4.1 from 2010-06-29.

Automatic conversion script
Id: cif_fix_values 1715 2011-07-08 13:25:40Z adriana 
;
_cod_original_sg_symbol_H-M P2(1)/c
_cod_database_code 4500342

loop_
_symmetry_equiv_pos_as_xyz
'x, y, z'
'-x, y+1/2, -z+1/2'
'-x, -y, -z'
'x, -y-1/2, z-1/2'

loop_
_atom_site_label
_atom_site_type_symbol
_atom_site_fract_x
_atom_site_fract_y
_atom_site_fract_z
_atom_site_U_iso_or_equiv
_atom_site_adp_type
_atom_site_occupancy
_atom_site_symmetry_multiplicity
_atom_site_calc_flag
_atom_site_refinement_flags
_atom_site_disorder_assembly
_atom_site_disorder_group
S1 S 0.15544(2) 0.22109(4) 0.28602(2) 0.01837(10) Uani 1 1 d . . .
S2 S 0.13513(2) 0.53643(4) 0.36928(2) 0.01963(10) Uani 1 1 d . A .
F1 F 0.50428(9) 0.14558(15) 0.53625(10) 0.0328(3) Uani 0.896(2) 1 d PD A 1
F2 F 0.43897(9) 0.13805(15) 0.63720(10) 0.0352(3) Uani 0.896(2) 1 d PD A 1
F3 F 0.57022(8) 0.36888(13) 0.59168(10) 0.0453(4) Uani 0.896(2) 1 d PD A 1
F4 F 0.56580(14) 0.2971(2) 0.72403(13) 0.0451(5) Uani 0.896(2) 1 d PD A 1
F5 F 0.48262(8) 0.55417(12) 0.62681(12) 0.0512(5) Uani 0.896(2) 1 d PD A 1
F6 F 0.42963(9) 0.43434(16) 0.70913(8) 0.0450(4) Uani 0.896(2) 1 d PD A 1
C6 C 0.45870(14) 0.2172(2) 0.5762(2) 0.0223(7) Uani 0.896(2) 1 d PD A 1
C7 C 0.51511(17) 0.3295(2) 0.63392(18) 0.0293(5) Uani 0.896(2) 1 d PD A 1
C8 C 0.44838(19) 0.4374(2) 0.6283(3) 0.0297(5) Uani 0.896(2) 1 d PD A 1
F1B F 0.4541(9) 0.1051(12) 0.5957(11) 0.050(4) Uani 0.104(2) 1 d PD A 2
F2B F 0.5268(9) 0.2117(17) 0.5263(11) 0.055(4) Uani 0.104(2) 1 d PD A 2
F3B F 0.4642(9) 0.2810(11) 0.7150(8) 0.056(4) Uani 0.104(2) 1 d PD A 2
F4B F 0.5861(11) 0.320(2) 0.6944(13) 0.053(5) Uani 0.104(2) 1 d PD A 2
F5B F 0.4497(7) 0.5162(13) 0.6815(7) 0.040(3) Uani 0.104(2) 1 d PD A 2
F6B F 0.5157(7) 0.5142(12) 0.5798(7) 0.044(4) Uani 0.104(2) 1 d PD A 2
C6B C 0.4623(18) 0.224(2) 0.5644(17) 0.07(2) Uiso 0.104(2) 1 d PD A 2
C7B C 0.4973(14) 0.3166(17) 0.6483(14) 0.063(14) Uiso 0.104(2) 1 d PD A 2
C8B C 0.4592(17) 0.4491(17) 0.6112(17) 0.044(13) Uiso 0.104(2) 1 d PD A 2
C1 C 0.24378(9) 0.32616(14) 0.36468(10) 0.0181(3) Uani 1 1 d . . .
C2 C 0.31715(9) 0.23336(15) 0.42447(10) 0.0191(3) Uani 1 1 d . A .
C3 C 0.30733(9) 0.10849(14) 0.38427(10) 0.0200(3) Uani 1 1 d . . .
H3 H 0.3530 0.0458 0.4050 0.024 Uiso 1 1 calc R . .
C4 C 0.22686(9) 0.08674(14) 0.31357(10) 0.0184(3) Uani 1 1 d . . .
C5 C 0.37723(9) 0.28096(15) 0.50682(10) 0.0213(3) Uani 1 1 d . . .
C9 C 0.36820(10) 0.40666(15) 0.54171(11) 0.0231(3) Uani 1 1 d . A .
C10 C 0.21307(9) 0.40838(14) 0.43032(10) 0.0179(3) Uani 1 1 d . A .
C11 C 0.29346(10) 0.47782(15) 0.50269(10) 0.0205(3) Uani 1 1 d . . .
C12 C 0.27419(10) 0.60637(15) 0.51830(11) 0.0233(3) Uani 1 1 d . A .
H12 H 0.3132 0.6572 0.5684 0.028 Uiso 1 1 calc R . .
C13 C 0.19518(10) 0.65057(14) 0.45553(10) 0.0199(3) Uani 1 1 d . . .
C14 C 0.31731(11) 0.36129(17) 0.25509(11) 0.0266(3) Uani 1 1 d . . .
H14A H 0.3708 0.3149 0.2947 0.040 Uiso 1 1 calc R . .
H14B H 0.3338 0.4304 0.2215 0.040 Uiso 1 1 calc R . .
H14C H 0.2766 0.3024 0.2090 0.040 Uiso 1 1 calc R . .
C15 C 0.15191(11) 0.37219(17) 0.55025(11) 0.0271(3) Uani 1 1 d . A .
H15A H 0.2059 0.3998 0.6025 0.041 Uiso 1 1 calc R . .
H15B H 0.1218 0.3064 0.5730 0.041 Uiso 1 1 calc R . .
H15C H 0.1122 0.4455 0.5264 0.041 Uiso 1 1 calc R . .
C16 C 0.19377(9) -0.03376(14) 0.26411(10) 0.0186(3) Uani 1 1 d . . .
C17 C 0.25116(10) -0.13723(16) 0.27208(11) 0.0269(3) Uani 1 1 d . . .
H17 H 0.3128 -0.1286 0.3090 0.032 Uiso 1 1 calc R . .
C18 C 0.21886(11) -0.25184(17) 0.22662(12) 0.0302(4) Uani 1 1 d . . .
H18 H 0.2583 -0.3214 0.2330 0.036 Uiso 1 1 calc R . .
C19 C 0.12901(11) -0.26559(16) 0.17166(11) 0.0254(3) Uani 1 1 d . . .
H19 H 0.1072 -0.3440 0.1400 0.030 Uiso 1 1 calc R . .
C20 C 0.07138(10) -0.16464(16) 0.16324(11) 0.0247(3) Uani 1 1 d . . .
H20 H 0.0098 -0.1741 0.1262 0.030 Uiso 1 1 calc R . .
C21 C 0.10345(10) -0.04961(15) 0.20878(10) 0.0223(3) Uani 1 1 d . . .
H21 H 0.0635 0.0193 0.2023 0.027 Uiso 1 1 calc R . .
C22 C 0.15735(10) 0.77817(14) 0.45248(10) 0.0203(3) Uani 1 1 d . A .
C23 C 0.21073(11) 0.88079(15) 0.50088(11) 0.0244(3) Uani 1 1 d . . .
H23 H 0.2723 0.8675 0.5360 0.029 Uiso 1 1 calc R A .
C24 C 0.17458(11) 1.00127(16) 0.49806(11) 0.0261(3) Uani 1 1 d . A .
H24 H 0.2115 1.0701 0.5308 0.031 Uiso 1 1 calc R . .
C25 C 0.08441(11) 1.02195(16) 0.44741(11) 0.0272(3) Uani 1 1 d . . .
H25 H 0.0597 1.1047 0.4457 0.033 Uiso 1 1 calc R A .
C26 C 0.03076(11) 0.92128(16) 0.39946(11) 0.0278(3) Uani 1 1 d . A .
H26 H -0.0309 0.9350 0.3650 0.033 Uiso 1 1 calc R . .
C27 C 0.06682(10) 0.80065(16) 0.40170(11) 0.0246(3) Uani 1 1 d . . .
H27 H 0.0296 0.7324 0.3683 0.029 Uiso 1 1 calc R A .
O1 O 0.27441(7) 0.41412(10) 0.31377(7) 0.0219(2) Uani 1 1 d . . .
O2 O 0.17510(7) 0.32079(10) 0.47543(7) 0.0202(2) Uani 1 1 d . . .

loop_
_atom_site_aniso_label
_atom_site_aniso_U_11
_atom_site_aniso_U_22
_atom_site_aniso_U_33
_atom_site_aniso_U_23
_atom_site_aniso_U_13
_atom_site_aniso_U_12
S1 0.01663(17) 0.01826(19) 0.01713(17) -0.00270(13) 0.00283(13) 0.00062(13)
S2 0.01925(17) 0.01737(19) 0.01819(17) -0.00131(13) 0.00240(13) 0.00136(13)
F1 0.0218(6) 0.0366(8) 0.0344(6) -0.0083(6) 0.0043(5) 0.0100(6)
F2 0.0328(6) 0.0375(8) 0.0297(7) 0.0113(6) 0.0053(5) 0.0047(6)
F3 0.0272(6) 0.0471(8) 0.0628(9) -0.0111(6) 0.0182(6) -0.0101(5)
F4 0.0338(10) 0.0500(12) 0.0292(9) -0.0093(8) -0.0136(6) 0.0144(8)
F5 0.0311(7) 0.0275(7) 0.0691(11) -0.0122(7) -0.0106(7) -0.0067(5)
F6 0.0391(7) 0.0628(11) 0.0217(6) -0.0135(6) -0.0015(5) 0.0174(7)
C6 0.0160(10) 0.0242(12) 0.0214(9) -0.0008(7) 0.0010(7) 0.0043(7)
C7 0.0173(9) 0.0326(12) 0.0277(10) -0.0060(8) -0.0032(10) 0.0028(8)
C8 0.0217(11) 0.0267(12) 0.0295(12) -0.0086(10) -0.0033(12) 0.0016(9)
F1B 0.055(8) 0.028(7) 0.048(8) 0.012(6) -0.002(6) 0.010(6)
F2B 0.035(7) 0.062(11) 0.060(8) -0.018(8) 0.007(6) 0.020(7)
F3B 0.087(10) 0.038(7) 0.038(6) 0.008(5) 0.020(6) 0.000(6)
F4B 0.034(9) 0.050(10) 0.045(11) -0.012(9) -0.021(7) 0.009(7)
F5B 0.029(5) 0.064(9) 0.026(5) -0.014(6) 0.010(4) -0.010(5)
F6B 0.040(6) 0.062(8) 0.025(5) -0.002(5) 0.005(4) -0.034(6)
C1 0.0170(6) 0.0188(7) 0.0169(6) -0.0008(5) 0.0046(5) -0.0013(6)
C2 0.0149(6) 0.0216(8) 0.0193(7) 0.0004(6) 0.0050(5) 0.0015(6)
C3 0.0185(7) 0.0194(7) 0.0214(7) -0.0011(6) 0.0067(6) 0.0024(6)
C4 0.0200(7) 0.0187(7) 0.0178(6) -0.0003(5) 0.0084(5) 0.0016(6)
C5 0.0160(7) 0.0221(8) 0.0232(7) -0.0016(6) 0.0045(6) 0.0015(6)
C9 0.0195(7) 0.0233(8) 0.0215(7) -0.0039(6) 0.0020(6) -0.0011(6)
C10 0.0178(7) 0.0172(7) 0.0164(6) 0.0001(5) 0.0037(5) 0.0009(5)
C11 0.0200(7) 0.0206(8) 0.0181(7) -0.0032(6) 0.0041(5) -0.0014(6)
C12 0.0231(7) 0.0214(8) 0.0218(7) -0.0049(6) 0.0044(6) -0.0016(6)
C13 0.0220(7) 0.0181(7) 0.0197(7) -0.0034(6) 0.0080(6) -0.0025(6)
C14 0.0274(8) 0.0310(9) 0.0256(8) -0.0034(7) 0.0149(6) -0.0039(7)
C15 0.0342(9) 0.0295(9) 0.0211(7) -0.0014(6) 0.0145(7) 0.0005(7)
C16 0.0205(7) 0.0196(7) 0.0165(6) -0.0011(5) 0.0080(5) -0.0018(6)
C17 0.0203(7) 0.0249(8) 0.0306(8) -0.0059(7) 0.0040(6) 0.0018(6)
C18 0.0271(8) 0.0234(8) 0.0370(9) -0.0080(7) 0.0085(7) 0.0023(7)
C19 0.0299(8) 0.0208(8) 0.0257(8) -0.0056(6) 0.0107(6) -0.0046(6)
C20 0.0210(7) 0.0256(8) 0.0244(7) -0.0031(6) 0.0052(6) -0.0037(6)
C21 0.0215(7) 0.0220(8) 0.0217(7) -0.0005(6) 0.0063(6) 0.0012(6)
C22 0.0252(7) 0.0180(8) 0.0189(7) 0.0007(6) 0.0095(6) 0.0001(6)
C23 0.0260(8) 0.0219(8) 0.0254(8) -0.0014(6) 0.0097(6) -0.0009(6)
C24 0.0355(9) 0.0189(8) 0.0264(8) -0.0026(6) 0.0145(7) -0.0030(6)
C25 0.0379(9) 0.0184(8) 0.0288(8) 0.0018(6) 0.0165(7) 0.0053(7)
C26 0.0278(8) 0.0254(9) 0.0286(8) 0.0004(7) 0.0089(7) 0.0061(7)
C27 0.0264(8) 0.0220(8) 0.0241(7) -0.0018(6) 0.0081(6) 0.0006(6)
O1 0.0246(5) 0.0206(5) 0.0228(5) -0.0007(4) 0.0114(4) -0.0025(4)
O2 0.0244(5) 0.0197(5) 0.0178(5) -0.0008(4) 0.0094(4) -0.0006(4)

loop_
_atom_type_symbol
_atom_type_description
_atom_type_scat_dispersion_real
_atom_type_scat_dispersion_imag
_atom_type_scat_source
C C 0.0033 0.0016 'International Tables Vol C Tables 4.2.6.8 and 6.1.1.4'
H H 0.0000 0.0000 'International Tables Vol C Tables 4.2.6.8 and 6.1.1.4'
O O 0.0106 0.0060 'International Tables Vol C Tables 4.2.6.8 and 6.1.1.4'
F F 0.0171 0.0103 'International Tables Vol C Tables 4.2.6.8 and 6.1.1.4'
S S 0.1246 0.1234 'International Tables Vol C Tables 4.2.6.8 and 6.1.1.4'

loop_
_geom_angle_atom_site_label_1
_geom_angle_atom_site_label_2
_geom_angle_atom_site_label_3
_geom_angle
C4 S1 C1 92.25(7)
C13 S2 C10 91.97(7)
F1 C6 F2 106.15(17)
F1 C6 C5 114.7(2)
F2 C6 C5 112.10(19)
F1 C6 C7 111.8(2)
F2 C6 C7 108.3(2)
C5 C6 C7 103.82(16)
F3 C7 F4 107.5(2)
F3 C7 C8 109.1(3)
F4 C7 C8 112.8(3)
F3 C7 C6 108.6(2)
F4 C7 C6 113.0(2)
C8 C7 C6 105.72(18)
F5 C8 F6 105.5(2)
F5 C8 C9 114.1(3)
F6 C8 C9 111.8(3)
F5 C8 C7 112.3(3)
F6 C8 C7 108.7(3)
C9 C8 C7 104.56(17)
F1B C6B F2B 104.7(19)
F1B C6B C5 113.1(17)
F2B C6B C5 118.7(18)
F1B C6B C7B 110.1(17)
F2B C6B C7B 107.8(17)
C5 C6B C7B 102.3(15)
F4B C7B F3B 105.2(16)
F4B C7B C6B 116.1(17)
F3B C7B C6B 108.6(15)
F4B C7B C8B 112.1(17)
F3B C7B C8B 107.6(14)
C6B C7B C8B 107.1(16)
F5B C8B F6B 108.3(16)
F5B C8B C9 109.6(15)
F6B C8B C9 120.4(16)
F5B C8B C7B 109.4(16)
F6B C8B C7B 110.3(16)
C9 C8B C7B 98.3(13)
O1 C1 C10 105.08(12)
O1 C1 C2 112.46(11)
C10 C1 C2 109.65(11)
O1 C1 S1 112.40(9)
C10 C1 S1 113.09(9)
C2 C1 S1 104.32(10)
C5 C2 C3 131.03(14)
C5 C2 C1 116.15(13)
C3 C2 C1 112.77(12)
C4 C3 C2 114.26(13)
C3 C4 C16 127.40(14)
C3 C4 S1 113.74(11)
C16 C4 S1 118.78(11)
C2 C5 C9 122.32(14)
C2 C5 C6B 126.4(8)
C9 C5 C6B 110.9(8)
C2 C5 C6 128.42(15)
C9 C5 C6 109.24(13)
C11 C9 C5 122.42(13)
C11 C9 C8 127.31(16)
C5 C9 C8 110.10(14)
C11 C9 C8B 128.2(7)
C5 C9 C8B 108.3(7)
O2 C10 C1 105.06(11)
O2 C10 C11 111.40(11)
C1 C10 C11 109.56(11)
O2 C10 S2 111.97(9)
C1 C10 S2 114.17(9)
C11 C10 S2 104.80(10)
C9 C11 C12 131.58(14)
C9 C11 C10 115.68(14)
C12 C11 C10 112.71(13)
C13 C12 C11 114.40(14)
C12 C13 C22 127.32(14)
C12 C13 S2 113.72(12)
C22 C13 S2 118.97(11)
C21 C16 C17 118.17(14)
C21 C16 C4 120.70(13)
C17 C16 C4 121.12(13)
C18 C17 C16 120.68(14)
C17 C18 C19 120.32(15)
C20 C19 C18 119.78(15)
C19 C20 C21 120.10(14)
C20 C21 C16 120.95(14)
C27 C22 C23 118.34(14)
C27 C22 C13 120.80(14)
C23 C22 C13 120.86(14)
C24 C23 C22 120.66(15)
C23 C24 C25 120.28(15)
C26 C25 C24 119.70(15)
C27 C26 C25 120.18(15)
C26 C27 C22 120.84(15)
C1 O1 C14 116.46(12)
C10 O2 C15 115.78(11)

loop_
_geom_bond_atom_site_label_1
_geom_bond_atom_site_label_2
_geom_bond_distance
S1 C4 1.7690(15)
S1 C1 1.8457(14)
S2 C13 1.7711(15)
S2 C10 1.8368(15)
F1 C6 1.348(3)
F2 C6 1.369(4)
F3 C7 1.348(4)
F4 C7 1.351(3)
F5 C8 1.346(4)
F6 C8 1.375(5)
C6 C5 1.503(2)
C6 C7 1.545(3)
C7 C8 1.544(3)
C8 C9 1.498(3)
F1B C6B 1.354(19)
F2B C6B 1.38(2)
F3B C7B 1.368(17)
F4B C7B 1.345(17)
F5B C8B 1.336(18)
F6B C8B 1.366(18)
C6B C5 1.46(3)
C6B C7B 1.532(17)
C7B C8B 1.537(17)
C8B C9 1.52(3)
C1 O1 1.4087(17)
C1 C10 1.5368(19)
C1 C2 1.541(2)
C2 C5 1.360(2)
C2 C3 1.426(2)
C3 C4 1.363(2)
C4 C16 1.463(2)
C5 C9 1.446(2)
C9 C11 1.355(2)
C10 O2 1.4177(17)
C10 C11 1.537(2)
C11 C12 1.421(2)
C12 C13 1.360(2)
C13 C22 1.463(2)
C14 O1 1.4342(18)
C15 O2 1.4322(17)
C16 C21 1.399(2)
C16 C17 1.403(2)
C17 C18 1.385(2)
C18 C19 1.389(2)
C19 C20 1.384(2)
C20 C21 1.389(2)
C22 C27 1.399(2)
C22 C23 1.402(2)
C23 C24 1.384(2)
C24 C25 1.391(2)
C25 C26 1.386(2)
C26 C27 1.386(2)

loop_
_geom_torsion_atom_site_label_1
_geom_torsion_atom_site_label_2
_geom_torsion_atom_site_label_3
_geom_torsion_atom_site_label_4
_geom_torsion
F1 C6 C7 F3 32.9(3)
F2 C6 C7 F3 149.47(17)
C5 C6 C7 F3 -91.2(2)
F1 C6 C7 F4 -86.3(3)
F2 C6 C7 F4 30.2(3)
C5 C6 C7 F4 149.5(2)
F1 C6 C7 C8 149.9(3)
F2 C6 C7 C8 -93.5(3)
C5 C6 C7 C8 25.8(4)
F3 C7 C8 F5 -29.4(3)
F4 C7 C8 F5 90.0(4)
C6 C7 C8 F5 -146.0(3)
F3 C7 C8 F6 -145.7(2)
F4 C7 C8 F6 -26.3(3)
C6 C7 C8 F6 97.7(3)
F3 C7 C8 C9 94.8(3)
F4 C7 C8 C9 -145.8(3)
C6 C7 C8 C9 -21.8(4)
F1B C6B C7B F4B 84(2)
F2B C6B C7B F4B -29(2)
C5 C6B C7B F4B -155.4(16)
F1B C6B C7B F3B -34(2)
F2B C6B C7B F3B -147.6(18)
C5 C6B C7B F3B 86.5(17)
F1B C6B C7B C8B -149.9(19)
F2B C6B C7B C8B 96(2)
C5 C6B C7B C8B -29.4(18)
F4B C7B C8B F5B -81(2)
F3B C7B C8B F5B 34(2)
C6B C7B C8B F5B 150.3(18)
F4B C7B C8B F6B 38(2)
F3B C7B C8B F6B 152.8(17)
C6B C7B C8B F6B -91(2)
F4B C7B C8B C9 164.4(14)
F3B C7B C8B C9 -80.5(15)
C6B C7B C8B C9 36.1(16)
C4 S1 C1 O1 108.87(10)
C4 S1 C1 C10 -132.34(11)
C4 S1 C1 C2 -13.25(10)
O1 C1 C2 C5 77.50(16)
C10 C1 C2 C5 -39.03(17)
S1 C1 C2 C5 -160.42(11)
O1 C1 C2 C3 -104.97(14)
C10 C1 C2 C3 138.51(13)
S1 C1 C2 C3 17.11(14)
C5 C2 C3 C4 163.86(15)
C1 C2 C3 C4 -13.21(18)
C2 C3 C4 C16 -174.47(13)
C2 C3 C4 S1 2.11(17)
C1 S1 C4 C3 7.34(12)
C1 S1 C4 C16 -175.76(11)
C3 C2 C5 C9 -170.82(15)
C1 C2 C5 C9 6.2(2)
C3 C2 C5 C6B 17.4(11)
C1 C2 C5 C6B -165.6(11)
C3 C2 C5 C6 7.3(3)
C1 C2 C5 C6 -175.7(2)
F1B C6B C5 C2 -59.5(18)
F2B C6B C5 C2 63.8(18)
C7B C6B C5 C2 -177.9(8)
F1B C6B C5 C9 127.9(13)
F2B C6B C5 C9 -108.8(15)
C7B C6B C5 C9 9.6(15)
F1B C6B C5 C6 48(5)
F2B C6B C5 C6 171(7)
C7B C6B C5 C6 -71(5)
F1 C6 C5 C2 39.0(3)
F2 C6 C5 C2 -82.1(3)
C7 C6 C5 C2 161.2(2)
F1 C6 C5 C9 -142.67(18)
F2 C6 C5 C9 96.21(18)
C7 C6 C5 C9 -20.4(3)
F1 C6 C5 C6B -40(5)
F2 C6 C5 C6B -161(6)
C7 C6 C5 C6B 82(6)
C2 C5 C9 C11 9.9(2)
C6B C5 C9 C11 -177.2(9)
C6 C5 C9 C11 -168.60(19)
C2 C5 C9 C8 -174.5(2)
C6 C5 C9 C8 7.0(3)
C2 C5 C9 C8B -159.2(7)
C6B C5 C9 C8B 13.7(12)
F5 C8 C9 C11 -52.1(4)
F6 C8 C9 C11 67.5(3)
C7 C8 C9 C11 -175.1(2)
F5 C8 C9 C5 132.5(2)
F6 C8 C9 C5 -107.86(18)
C7 C8 C9 C5 9.5(4)
F5B C8B C9 C11 47.6(16)
F6B C8B C9 C11 -78.8(16)
C7B C8B C9 C11 161.7(7)
F5B C8B C9 C5 -144.1(11)
F6B C8B C9 C5 89.4(15)
C7B C8B C9 C5 -30.1(12)
F5B C8B C9 C8 -45(2)
F6B C8B C9 C8 -171(4)
C7B C8B C9 C8 69(3)
O1 C1 C10 O2 175.03(10)
C2 C1 C10 O2 -63.88(13)
S1 C1 C10 O2 52.08(12)
O1 C1 C10 C11 -65.19(14)
C2 C1 C10 C11 55.90(15)
S1 C1 C10 C11 171.86(10)
O1 C1 C10 S2 51.98(13)
C2 C1 C10 S2 173.07(9)
S1 C1 C10 S2 -70.97(12)
C13 S2 C10 O2 107.72(10)
C13 S2 C10 C1 -133.06(11)
C13 S2 C10 C11 -13.18(10)
C5 C9 C11 C12 -172.06(16)
C8 C9 C11 C12 13.1(4)
C8B C9 C11 C12 -5.3(9)
C5 C9 C11 C10 10.0(2)
C8 C9 C11 C10 -164.8(3)
C8B C9 C11 C10 176.7(9)
O2 C10 C11 C9 73.04(16)
C1 C10 C11 C9 -42.77(17)
S2 C10 C11 C9 -165.68(12)
O2 C10 C11 C12 -105.29(14)
C1 C10 C11 C12 138.90(13)
S2 C10 C11 C12 15.98(15)
C9 C11 C12 C13 170.91(16)
C10 C11 C12 C13 -11.10(19)
C11 C12 C13 C22 -179.41(14)
C11 C12 C13 S2 0.12(18)
C10 S2 C13 C12 8.40(12)
C10 S2 C13 C22 -172.04(12)
C3 C4 C16 C21 165.32(14)
S1 C4 C16 C21 -11.11(18)
C3 C4 C16 C17 -13.5(2)
S1 C4 C16 C17 170.05(12)
C21 C16 C17 C18 -0.3(2)
C4 C16 C17 C18 178.60(15)
C16 C17 C18 C19 0.5(3)
C17 C18 C19 C20 -0.7(3)
C18 C19 C20 C21 0.7(2)
C19 C20 C21 C16 -0.4(2)
C17 C16 C21 C20 0.2(2)
C4 C16 C21 C20 -178.68(14)
C12 C13 C22 C27 -162.56(15)
S2 C13 C22 C27 17.94(19)
C12 C13 C22 C23 17.0(2)
S2 C13 C22 C23 -162.51(11)
C27 C22 C23 C24 -0.2(2)
C13 C22 C23 C24 -179.78(14)
C22 C23 C24 C25 0.4(2)
C23 C24 C25 C26 -0.2(2)
C24 C25 C26 C27 -0.2(2)
C25 C26 C27 C22 0.3(2)
C23 C22 C27 C26 -0.1(2)
C13 C22 C27 C26 179.42(14)
C10 C1 O1 C14 172.58(11)
C2 C1 O1 C14 53.35(16)
S1 C1 O1 C14 -64.03(14)
C1 C10 O2 C15 171.95(11)
C11 C10 O2 C15 53.41(16)
S2 C10 O2 C15 -63.59(13)
